data_2000753
loop_
_publ_author_name
'Suwi\'nska, K.'

_publ_section_title
;
 Structure of
 <i>N</i>,<i>N</i>,<i>N</i>',<i>N</i>'-tetramethyldiazonia-18-crown-6
 with PF^{-^}~6~ and I^{-^} as the counterions
;
_journal_issue 7
_journal_name_full 'Acta Crystallographica Section C'
_journal_page_first 1234
_journal_page_last 1237
_journal_paper_doi 10.1107/S0108270191013690
_journal_volume 48
_journal_year 1992
_chemical_formula_moiety 'C16 H36 N2 O4,2(F6 P1)'
_chemical_formula_sum 'C16 H36 F12 N2 O4 P2'
_chemical_formula_weight 610.4
_symmetry_cell_setting monoclinic
_symmetry_space_group_name_Hall '-P 2ybc'
_symmetry_space_group_name_H-M 'P 1 21/c 1'
_cell_angle_alpha 90
_cell_angle_beta 104.24(2)
_cell_angle_gamma 90
_cell_formula_units_Z 2
_cell_length_a 6.7000(10)
_cell_length_b 20.911(9)
_cell_length_c 9.609(2)
_cell_volume 1304.9(7)
_diffrn_radiation_type Cu
_diffrn_radiation_wavelength 1.54178
_exptl_absorpt_coefficient_mu 2.5843
_exptl_crystal_density_diffrn 1.553
_exptl_crystal_F_000 632
_cod_data_source_file ge0275.cif
_cod_data_source_block ge0275a
_cod_original_cell_volume 1305.0(10)
_cod_database_code 2000753

loop_
_atom_site_label
_atom_site_fract_x
_atom_site_fract_y
_atom_site_fract_z
N(1) .0729(3) .14170(10) .1093(2)
C(2) .1690(4) .07940(10) .1751(3)
C(3) .0617(4) .04450(10) .2716(3)
O(4) -.1183(3) .01510(10) .1896(2)
C(5) -.2171(5) -.0240(2) .2745(3)
C(6) -.4046(4) -.0524(2) .1787(3)
O(7) -.3657(3) -.08756(9) .0606(2)
C(8) -.2562(5) -.1448(2) .0962(3)
C(9) -.2199(4) -.17580(10) -.0361(3)
C(10) -.1294(4) .1298(2) .0052(4)
C(11) .0395(5) .1855(2) .2255(4)
P .34900(10) -.16176(4) .48171(8)
F(1) .5776(3) -.14380(10) .4876(2)
F(2) .1201(3) -.18120(10) .4767(2)
F(3) .4050(9) -.1544(4) .6454(6)
F(4) .4446(10) -.2159(3) .5891(8)
F(5) .4361(11) -.2269(4) .5334(10)
F(6) .3664(13) -.2312(3) .5239(11)
F(7) .3680(9) -.2137(4) .3624(8)
F(8) .3249(8) -.1891(3) .3318(5)
F(9) .2883(9) -.1641(4) .3125(6)
F(10) .2665(8) -.1094(3) .3712(7)
F(11) .2457(15) -.0924(4) .4548(12)
F(12) .3189(11) -.0922(3) .4333(9)
F(13) .3414(11) -.1132(3) .6047(9)
F(14) .3620(7) -.1351(3) .6414(6)
H(2a) .307(3) .0890(10) .224(2)
H(2b) .178(3) .0550(10) .101(2)
H(3a) .033(3) .0690(10) .346(3)
H(3b) .164(4) .0140(10) .333(3)
H(5a) -.248(4) .0010(10) .353(3)
H(5b) -.125(4) -.0610(10) .328(3)
H(6a) -.503(4) -.0170(10) .139(3)
H(6b) -.470(4) -.0810(10) .238(3)
H(8a) -.335(4) -.1780(10) .137(3)
H(8b) -.132(4) -.1380(10) .165(3)
H(9a) -.346(4) -.1820(10) -.108(3)
H(9b) -.169(4) -.2150(10) -.023(3)
H(10a) -.108(4) .0980(10) -.064(3)
H(10b) -.237(4) .1170(10) .052(3)
H(10c) -.177(4) .1680(10) -.040(3)
H(11a) .164(5) .193(2) .286(4)
H(11b) .005(5) .227(2) .181(3)
H(11c) -.078(4) .1700(10) .250(3)

loop_
_geom_bond_atom_site_label_1
_geom_bond_atom_site_label_2
_geom_bond_distance
N(1) C(2) 1.522(3)
N(1) C(10) 1.494(3)
N(1) C(11) 1.502(4)
C(2) C(3) 1.495(4)
C(3) O(4) 1.409(3)
O(4) C(5) 1.427(4)
C(5) C(6) 1.486(4)
C(6) O(7) 1.430(4)
O(7) C(8) 1.402(4)
C(8) C(9) 1.498(5)
P F(1) 1.564(2)
P F(2) 1.576(2)
P F(3) 1.533(6)
P F(4) 1.559(7)
P F(5) 1.516(7)
P F(6) 1.505(7)
P F(7) 1.607(8)
P F(8) 1.521(5)
P F(9) 1.577(5)
P F(10) 1.531(7)
P F(11) 1.600(8)
P F(12) 1.525(6)
P F(11) 1.600(8)
P F(12) 1.525(6)
P F(13) 1.569(8)
P F(14) 1.614(5)
